data_4130954
loop_
_publ_author_name
'Pappas, Iraklis'
'Chirik, Paul J.'

_publ_section_title
;
 Catalytic Proton Coupled Electron Transfer from Metal Hydrides to
 Titanocene Amides, Hydrazides and Imides: Determination of Thermodynamic
 Parameters Relevant to Nitrogen Fixation.
;
_journal_issue 40
_journal_name_full 'Journal of the American Chemical Society'
_journal_page_first 13379
_journal_page_last 13389
_journal_paper_doi 10.1021/jacs.6b08009
_journal_volume 138
_journal_year 2016
_chemical_formula_sum 'C37 H57 Cl Cr O3 Si2 Zr'
_chemical_formula_weight 784.68
_space_group_crystal_system monoclinic
_space_group_IT_number 15
_space_group_name_Hall '-C 2yc'
_space_group_name_H-M_alt 'C 1 2/c 1'
_atom_sites_solution_hydrogens geom
_audit_creation_method SHELXL-2014
_cell_angle_alpha 90
_cell_angle_beta 108.997(3)
_cell_angle_gamma 90
_cell_formula_units_Z 8
_cell_length_a 39.623(2)
_cell_length_b 12.6771(9)
_cell_length_c 17.4694(15)
_cell_measurement_reflns_used 9631
_cell_measurement_temperature 100(2)
_cell_measurement_theta_max 27.52
_cell_measurement_theta_min 2.29
_cell_volume 8297.0(10)
_computing_cell_refinement 'Bruker SAINT'
_computing_data_collection 'Bruker APEX2'
_computing_data_reduction 'Bruker SAINT'
_computing_molecular_graphics 'ORTEP 3 (Farraguia, 1997)'
_computing_structure_refinement 'SHELXL-2014 (Sheldrick, 2014)'
_computing_structure_solution 'SIR 92 (Giacavazzo, 1993)'
_diffrn_ambient_temperature 100(2)
_diffrn_measured_fraction_theta_full 0.999
_diffrn_measured_fraction_theta_max 0.996
_diffrn_measurement_device_type 'BRUKER APEX2 CCD'
_diffrn_measurement_method 'Phi and Omega Scans'
_diffrn_radiation_source 'fine-focus sealed tube'
_diffrn_radiation_type MoK\a
_diffrn_radiation_wavelength 0.71073
_diffrn_reflns_av_R_equivalents 0.0465
_diffrn_reflns_av_unetI/netI 0.0250
_diffrn_reflns_Laue_measured_fraction_full 0.999
_diffrn_reflns_Laue_measured_fraction_max 0.996
_diffrn_reflns_limit_h_max 51
_diffrn_reflns_limit_h_min -51
_diffrn_reflns_limit_k_max 16
_diffrn_reflns_limit_k_min -16
_diffrn_reflns_limit_l_max 22
_diffrn_reflns_limit_l_min -22
_diffrn_reflns_number 82487
_diffrn_reflns_point_group_measured_fraction_full 0.999
_diffrn_reflns_point_group_measured_fraction_max 0.996
_diffrn_reflns_theta_full 25.242
_diffrn_reflns_theta_max 27.545
_diffrn_reflns_theta_min 2.198
_exptl_absorpt_coefficient_mu 0.666
_exptl_absorpt_correction_T_max 0.7456
_exptl_absorpt_correction_T_min 0.6940
_exptl_absorpt_correction_type multi-scan
_exptl_absorpt_process_details 'SADABS V2008/1 (Bruker AXS)'
_exptl_crystal_colour Red
_exptl_crystal_density_diffrn 1.256
_exptl_crystal_description Block
_exptl_crystal_F_000 3296
_exptl_crystal_size_max 0.230
_exptl_crystal_size_mid 0.088
_exptl_crystal_size_min 0.086
_refine_diff_density_max 0.867
_refine_diff_density_min -0.564
_refine_diff_density_rms 0.084
_refine_ls_extinction_method none
_refine_ls_goodness_of_fit_ref 1.056
_refine_ls_hydrogen_treatment constr
_refine_ls_matrix_type full
_refine_ls_number_parameters 425
_refine_ls_number_reflns 9548
_refine_ls_number_restraints 0
_refine_ls_restrained_S_all 1.056
_refine_ls_R_factor_all 0.0473
_refine_ls_R_factor_gt 0.0337
_refine_ls_shift/su_max 0.004
_refine_ls_shift/su_mean 0.000
_refine_ls_structure_factor_coef Fsqd
_refine_ls_weighting_details 'w=1/[\s^2^(Fo^2^)+(0.0522P)^2^+16.2713P] where P=(Fo^2^+2Fc^2^)/3'
_refine_ls_weighting_scheme calc
_refine_ls_wR_factor_gt 0.0904
_refine_ls_wR_factor_ref 0.0985
_reflns_Friedel_coverage 0.000
_reflns_number_gt 7815
_reflns_number_total 9548
_reflns_threshold_expression 'I > 2\s(I)'
_cod_data_source_file ja6b08009_si_002.cif
_cod_data_source_block ip71
_cod_original_cell_volume 8297.1(10)
_cod_original_sg_symbol_H-M 'C 2/c'
_cod_database_code 4130954
_shelx_space_group_comment
;
The symmetry employed for this shelxl refinement is uniquely defined
by the following loop, which should always be used as a source of
symmetry information in preference to the above space-group names.
They are only intended as comments.
;
_shelx_estimated_absorpt_t_min 0.862
_shelx_estimated_absorpt_t_max 0.945
_shelxl_version_number 2014-3

loop_
_space_group_symop_operation_xyz
'x, y, z'
'-x, y, -z+1/2'
'x+1/2, y+1/2, z'
'-x+1/2, y+1/2, -z+1/2'
'-x, -y, -z'
'x, -y, z-1/2'
'-x+1/2, -y+1/2, -z'
'x+1/2, -y+1/2, z-1/2'

loop_
_atom_site_label
_atom_site_type_symbol
_atom_site_fract_x
_atom_site_fract_y
_atom_site_fract_z
_atom_site_U_iso_or_equiv
_atom_site_adp_type
_atom_site_occupancy
_atom_site_site_symmetry_order
_atom_site_calc_flag
_atom_site_refinement_flags_posn
_atom_site_refinement_flags_adp
C1 C 0.59169(6) 0.52686(18) 0.39797(14) 0.0179(4) Uani 1 1 d . .
C2 C 0.61457(6) 0.45185(17) 0.45190(13) 0.0165(4) Uani 1 1 d . .
C3 C 0.62498(6) 0.37418(17) 0.40547(14) 0.0187(4) Uani 1 1 d . .
C4 C 0.60751(6) 0.39758(19) 0.32224(14) 0.0219(5) Uani 1 1 d . .
C5 C 0.58750(6) 0.49101(19) 0.31739(14) 0.0213(5) Uani 1 1 d . .
C6 C 0.62032(6) 0.44124(18) 0.54086(14) 0.0202(5) Uani 1 1 d . .
H6A H 0.6013 0.3976 0.5489 0.030 Uiso 1 1 calc R U
H6B H 0.6199 0.5113 0.5643 0.030 Uiso 1 1 calc R U
H6C H 0.6435 0.4079 0.5675 0.030 Uiso 1 1 calc R U
C7 C 0.64354(7) 0.27257(18) 0.43636(16) 0.0261(5) Uani 1 1 d . .
H7A H 0.6558 0.2781 0.4948 0.039 Uiso 1 1 calc R U
H7B H 0.6610 0.2575 0.4089 0.039 Uiso 1 1 calc R U
H7C H 0.6260 0.2154 0.4257 0.039 Uiso 1 1 calc R U
C8 C 0.60741(8) 0.3264(2) 0.25367(16) 0.0320(6) Uani 1 1 d . .
H8A H 0.5921 0.2654 0.2524 0.048 Uiso 1 1 calc R U
H8B H 0.6318 0.3023 0.2613 0.048 Uiso 1 1 calc R U
H8C H 0.5983 0.3651 0.2025 0.048 Uiso 1 1 calc R U
C9 C 0.56446(7) 0.5401(2) 0.23917(15) 0.0285(6) Uani 1 1 d . .
H9A H 0.5738 0.5213 0.1955 0.043 Uiso 1 1 calc R U
H9B H 0.5646 0.6170 0.2451 0.043 Uiso 1 1 calc R U
H9C H 0.5400 0.5140 0.2261 0.043 Uiso 1 1 calc R U
C10 C 0.59583(7) 0.7200(2) 0.51072(17) 0.0325(6) Uani 1 1 d . .
H10A H 0.6131 0.7534 0.4891 0.049 Uiso 1 1 calc R U
H10B H 0.6085 0.6785 0.5588 0.049 Uiso 1 1 calc R U
H10C H 0.5815 0.7746 0.5255 0.049 Uiso 1 1 calc R U
C11 C 0.53910(8) 0.7187(2) 0.34881(19) 0.0408(7) Uani 1 1 d . .
H11A H 0.5212 0.6764 0.3085 0.061 Uiso 1 1 calc R U
H11B H 0.5549 0.7528 0.3232 0.061 Uiso 1 1 calc R U
H11C H 0.5271 0.7726 0.3708 0.061 Uiso 1 1 calc R U
C12 C 0.53441(8) 0.5616(2) 0.4742(2) 0.0414(7) Uani 1 1 d . .
H12A H 0.5194 0.6134 0.4894 0.062 Uiso 1 1 calc R U
H12B H 0.5480 0.5210 0.5220 0.062 Uiso 1 1 calc R U
H12C H 0.5193 0.5138 0.4331 0.062 Uiso 1 1 calc R U
C13 C 0.71753(6) 0.53329(17) 0.42343(13) 0.0151(4) Uani 1 1 d . .
C14 C 0.71010(5) 0.64386(17) 0.40706(13) 0.0152(4) Uani 1 1 d . .
C15 C 0.69676(5) 0.68541(17) 0.46663(13) 0.0159(4) Uani 1 1 d . .
C16 C 0.69466(6) 0.60299(17) 0.51952(13) 0.0158(4) Uani 1 1 d . .
C17 C 0.70790(6) 0.50957(17) 0.49382(13) 0.0149(4) Uani 1 1 d . .
C18 C 0.71733(6) 0.71079(19) 0.34338(14) 0.0212(5) Uani 1 1 d . .
H18A H 0.7016 0.7724 0.3323 0.032 Uiso 1 1 calc R U
H18B H 0.7129 0.6695 0.2937 0.032 Uiso 1 1 calc R U
H18C H 0.7423 0.7342 0.3625 0.032 Uiso 1 1 calc R U
C19 C 0.68923(6) 0.79971(18) 0.47568(15) 0.0228(5) Uani 1 1 d . .
H19A H 0.7117 0.8391 0.4931 0.034 Uiso 1 1 calc R U
H19B H 0.6772 0.8074 0.5162 0.034 Uiso 1 1 calc R U
H19C H 0.6739 0.8274 0.4236 0.034 Uiso 1 1 calc R U
C20 C 0.68863(6) 0.61843(19) 0.59951(13) 0.0209(5) Uani 1 1 d . .
H20A H 0.7110 0.6406 0.6403 0.031 Uiso 1 1 calc R U
H20B H 0.6806 0.5520 0.6164 0.031 Uiso 1 1 calc R U
H20C H 0.6704 0.6728 0.5939 0.031 Uiso 1 1 calc R U
C21 C 0.71724(6) 0.41088(18) 0.54433(14) 0.0200(5) Uani 1 1 d . .
H21A H 0.7407 0.4194 0.5857 0.030 Uiso 1 1 calc R U
H21B H 0.7179 0.3508 0.5095 0.030 Uiso 1 1 calc R U
H21C H 0.6992 0.3982 0.5706 0.030 Uiso 1 1 calc R U
C22 C 0.78651(6) 0.41246(19) 0.46017(14) 0.0226(5) Uani 1 1 d . .
H22A H 0.8013 0.3667 0.4388 0.034 Uiso 1 1 calc R U
H22B H 0.7815 0.3767 0.5050 0.034 Uiso 1 1 calc R U
H22C H 0.7993 0.4785 0.4797 0.034 Uiso 1 1 calc R U
C23 C 0.75463(6) 0.5030(2) 0.29200(14) 0.0244(5) Uani 1 1 d . .
H23A H 0.7689 0.4535 0.2723 0.037 Uiso 1 1 calc R U
H23B H 0.7683 0.5679 0.3105 0.037 Uiso 1 1 calc R U
H23C H 0.7326 0.5196 0.2481 0.037 Uiso 1 1 calc R U
C24 C 0.72029(7) 0.31395(19) 0.34131(15) 0.0261(5) Uani 1 1 d . .
H24A H 0.6977 0.3275 0.2980 0.039 Uiso 1 1 calc R U
H24B H 0.7154 0.2778 0.3862 0.039 Uiso 1 1 calc R U
H24C H 0.7356 0.2694 0.3205 0.039 Uiso 1 1 calc R U
C25 C 0.61951(6) 0.76707(17) 0.28346(13) 0.0161(4) Uani 1 1 d . .
C26 C 0.64441(6) 0.80682(18) 0.17123(13) 0.0192(5) Uani 1 1 d . .
C27 C 0.57474(7) 0.77059(19) 0.13915(14) 0.0239(5) Uani 1 1 d . .
C28 C 0.58135(6) 0.99817(18) 0.13357(15) 0.0234(5) Uani 1 1 d . .
C29 C 0.61841(6) 1.01970(17) 0.16536(14) 0.0198(5) Uani 1 1 d . .
C30 C 0.62914(7) 1.01608(18) 0.25154(15) 0.0215(5) Uani 1 1 d . .
C31 C 0.59810(7) 0.99323(18) 0.27317(16) 0.0267(5) Uani 1 1 d . .
C32 C 0.56882(7) 0.98125(19) 0.20091(18) 0.0285(6) Uani 1 1 d . .
C33 C 0.55819(7) 0.9989(2) 0.04610(18) 0.0371(7) Uani 1 1 d . .
H33A H 0.5455 1.0664 0.0334 0.056 Uiso 1 1 calc R U
H33B H 0.5408 0.9413 0.0363 0.056 Uiso 1 1 calc R U
H33C H 0.5731 0.9896 0.0116 0.056 Uiso 1 1 calc R U
C34 C 0.64236(7) 1.0475(2) 0.11731(16) 0.0262(5) Uani 1 1 d . .
H34A H 0.6315 1.0231 0.0614 0.039 Uiso 1 1 calc R U
H34B H 0.6656 1.0133 0.1414 0.039 Uiso 1 1 calc R U
H34C H 0.6456 1.1241 0.1177 0.039 Uiso 1 1 calc R U
C35 C 0.66606(8) 1.0412(2) 0.30760(16) 0.0302(6) Uani 1 1 d . .
H35A H 0.6700 1.1176 0.3082 0.045 Uiso 1 1 calc R U
H35B H 0.6838 1.0053 0.2887 0.045 Uiso 1 1 calc R U
H35C H 0.6684 1.0171 0.3624 0.045 Uiso 1 1 calc R U
C36 C 0.59646(10) 0.9899(2) 0.35800(19) 0.0426(8) Uani 1 1 d . .
H36A H 0.6200 0.9716 0.3958 0.064 Uiso 1 1 calc R U
H36B H 0.5790 0.9368 0.3612 0.064 Uiso 1 1 calc R U
H36C H 0.5893 1.0593 0.3722 0.064 Uiso 1 1 calc R U
C37 C 0.53048(8) 0.9621(2) 0.1948(2) 0.0446(8) Uani 1 1 d . .
H37A H 0.5297 0.9242 0.2431 0.067 Uiso 1 1 calc R U
H37B H 0.5187 0.9198 0.1465 0.067 Uiso 1 1 calc R U
H37C H 0.5181 1.0299 0.1910 0.067 Uiso 1 1 calc R U
O1 O 0.62718(4) 0.70111(12) 0.33823(9) 0.0181(3) Uani 1 1 d . .
O2 O 0.66802(5) 0.77568(14) 0.15167(10) 0.0264(4) Uani 1 1 d . .
O3 O 0.55246(5) 0.71688(15) 0.09797(12) 0.0370(5) Uani 1 1 d . .
Cl1 Cl 0.65701(2) 0.52245(5) 0.24740(3) 0.02336(13) Uani 1 1 d . .
Cr1 Cr 0.60850(2) 0.85918(3) 0.20485(2) 0.01610(9) Uani 1 1 d . .
Zr1 Zr 0.65073(2) 0.55246(2) 0.37910(2) 0.01261(6) Uani 1 1 d . .
Si1 Si 0.56588(2) 0.63157(5) 0.43220(4) 0.02224(14) Uani 1 1 d . .
Si2 Si 0.74344(2) 0.44207(5) 0.37796(4) 0.01697(13) Uani 1 1 d . .

loop_
_atom_site_aniso_label
_atom_site_aniso_U_11
_atom_site_aniso_U_22
_atom_site_aniso_U_33
_atom_site_aniso_U_23
_atom_site_aniso_U_13
_atom_site_aniso_U_12
C1 0.0130(10) 0.0198(11) 0.0202(11) 0.0037(9) 0.0046(9) -0.0023(8)
C2 0.0134(10) 0.0164(10) 0.0184(11) 0.0023(8) 0.0036(8) -0.0033(8)
C3 0.0191(11) 0.0160(10) 0.0201(11) 0.0007(8) 0.0052(9) -0.0044(9)
C4 0.0229(12) 0.0217(11) 0.0190(11) -0.0017(9) 0.0041(9) -0.0076(9)
C5 0.0176(11) 0.0244(12) 0.0185(11) 0.0039(9) 0.0013(9) -0.0053(9)
C6 0.0230(11) 0.0205(11) 0.0182(11) 0.0055(9) 0.0082(9) 0.0009(9)
C7 0.0294(13) 0.0156(11) 0.0304(13) 0.0006(10) 0.0058(11) -0.0012(10)
C8 0.0374(15) 0.0302(14) 0.0245(13) -0.0089(11) 0.0047(11) -0.0070(12)
C9 0.0220(12) 0.0366(14) 0.0195(12) 0.0064(10) -0.0034(10) -0.0055(10)
C10 0.0319(14) 0.0264(13) 0.0405(16) -0.0053(11) 0.0134(12) 0.0062(11)
C11 0.0309(15) 0.0422(17) 0.0492(18) 0.0166(14) 0.0130(14) 0.0169(13)
C12 0.0285(14) 0.0452(17) 0.060(2) 0.0140(15) 0.0277(15) 0.0045(13)
C13 0.0119(10) 0.0187(10) 0.0129(10) -0.0004(8) 0.0017(8) 0.0014(8)
C14 0.0124(10) 0.0174(10) 0.0145(10) 0.0011(8) 0.0026(8) -0.0001(8)
C15 0.0114(10) 0.0179(10) 0.0161(10) -0.0014(8) 0.0013(8) -0.0006(8)
C16 0.0131(10) 0.0179(10) 0.0148(10) -0.0004(8) 0.0026(8) 0.0004(8)
C17 0.0127(10) 0.0165(10) 0.0135(10) 0.0005(8) 0.0015(8) 0.0000(8)
C18 0.0192(11) 0.0241(12) 0.0210(11) 0.0048(9) 0.0074(9) -0.0008(9)
C19 0.0216(12) 0.0197(11) 0.0262(12) -0.0018(9) 0.0066(10) 0.0007(9)
C20 0.0218(11) 0.0267(12) 0.0140(10) -0.0022(9) 0.0054(9) 0.0013(9)
C21 0.0215(11) 0.0200(11) 0.0177(11) 0.0049(9) 0.0053(9) 0.0034(9)
C22 0.0176(11) 0.0253(12) 0.0229(12) -0.0004(9) 0.0041(9) 0.0065(9)
C23 0.0202(11) 0.0353(14) 0.0193(11) -0.0017(10) 0.0085(9) 0.0021(10)
C24 0.0266(13) 0.0234(12) 0.0266(13) -0.0061(10) 0.0062(10) 0.0004(10)
C25 0.0135(10) 0.0184(10) 0.0168(10) -0.0019(8) 0.0054(8) -0.0004(8)
C26 0.0254(12) 0.0181(11) 0.0142(10) 0.0023(8) 0.0066(9) -0.0020(9)
C27 0.0254(12) 0.0234(12) 0.0206(12) 0.0066(10) 0.0045(10) 0.0027(10)
C28 0.0199(11) 0.0178(11) 0.0303(13) 0.0092(10) 0.0051(10) 0.0057(9)
C29 0.0200(11) 0.0145(10) 0.0255(12) 0.0060(9) 0.0083(9) 0.0011(9)
C30 0.0275(12) 0.0123(10) 0.0254(12) 0.0010(9) 0.0095(10) 0.0009(9)
C31 0.0394(15) 0.0157(11) 0.0332(14) 0.0021(10) 0.0231(12) 0.0036(10)
C32 0.0251(13) 0.0189(11) 0.0480(16) 0.0093(11) 0.0209(12) 0.0052(10)
C33 0.0226(13) 0.0371(16) 0.0417(16) 0.0164(13) -0.0031(12) -0.0037(11)
C34 0.0233(12) 0.0277(13) 0.0285(13) 0.0105(10) 0.0098(10) -0.0011(10)
C35 0.0379(15) 0.0234(13) 0.0255(13) -0.0015(10) 0.0050(11) -0.0038(11)
C36 0.070(2) 0.0301(15) 0.0442(18) -0.0039(13) 0.0415(17) -0.0009(15)
C37 0.0290(15) 0.0339(15) 0.082(2) 0.0178(15) 0.0333(16) 0.0090(12)
O1 0.0152(7) 0.0228(8) 0.0155(8) 0.0061(6) 0.0039(6) 0.0020(6)
O2 0.0313(10) 0.0267(9) 0.0264(9) 0.0012(7) 0.0167(8) 0.0031(7)
O3 0.0355(11) 0.0332(10) 0.0327(10) 0.0018(8) -0.0022(9) -0.0114(9)
Cl1 0.0227(3) 0.0331(3) 0.0140(3) -0.0011(2) 0.0056(2) 0.0010(2)
Cr1 0.01752(18) 0.01499(17) 0.01640(18) 0.00306(13) 0.00635(14) 0.00066(13)
Zr1 0.01234(10) 0.01474(11) 0.00982(10) 0.00131(7) 0.00231(7) 0.00053(7)
Si1 0.0153(3) 0.0234(3) 0.0295(4) 0.0066(3) 0.0092(3) 0.0026(2)
Si2 0.0156(3) 0.0197(3) 0.0156(3) -0.0014(2) 0.0049(2) 0.0031(2)

loop_
_atom_type_symbol
_atom_type_description
_atom_type_scat_dispersion_real
_atom_type_scat_dispersion_imag
_atom_type_scat_source
C C 0.0033 0.0016 'International Tables Vol C Tables 4.2.6.8 and 6.1.1.4'
Cl Cl 0.1484 0.1585 'International Tables Vol C Tables 4.2.6.8 and 6.1.1.4'
Cr Cr 0.3209 0.6236 'International Tables Vol C Tables 4.2.6.8 and 6.1.1.4'
H H 0.0000 0.0000 'International Tables Vol C Tables 4.2.6.8 and 6.1.1.4'
O O 0.0106 0.0060 'International Tables Vol C Tables 4.2.6.8 and 6.1.1.4'
Si Si 0.0817 0.0704 'International Tables Vol C Tables 4.2.6.8 and 6.1.1.4'
Zr Zr -2.9673 0.5597 'International Tables Vol C Tables 4.2.6.8 and 6.1.1.4'

loop_
_geom_angle_atom_site_label_1
_geom_angle_atom_site_label_2
_geom_angle_atom_site_label_3
_geom_angle
C2 C1 C5 106.3(2)
C2 C1 Si1 123.36(17)
C5 C1 Si1 129.13(17)
C2 C1 Zr1 75.70(12)
C5 C1 Zr1 74.05(13)
Si1 C1 Zr1 125.45(11)
C3 C2 C1 108.89(19)
C3 C2 C6 123.7(2)
C1 C2 C6 126.1(2)
C3 C2 Zr1 75.33(12)
C1 C2 Zr1 71.21(12)
C6 C2 Zr1 129.90(15)
C2 C3 C4 107.7(2)
C2 C3 C7 126.3(2)
C4 C3 C7 124.5(2)
C2 C3 Zr1 72.54(12)
C4 C3 Zr1 74.00(13)
C7 C3 Zr1 129.98(16)
C5 C4 C3 108.2(2)
C5 C4 C8 127.0(2)
C3 C4 C8 124.4(2)
C5 C4 Zr1 71.01(13)
C3 C4 Zr1 74.00(13)
C8 C4 Zr1 126.46(17)
C4 C5 C1 108.8(2)
C4 C5 C9 124.2(2)
C1 C5 C9 126.9(2)
C4 C5 Zr1 76.81(13)
C1 C5 Zr1 72.52(12)
C9 C5 Zr1 119.11(16)
C17 C13 C14 106.25(18)
C17 C13 Si2 124.51(16)
C14 C13 Si2 128.10(16)
C17 C13 Zr1 74.76(12)
C14 C13 Zr1 73.65(12)
Si2 C13 Zr1 126.31(10)
C15 C14 C13 108.51(19)
C15 C14 C18 122.9(2)
C13 C14 C18 128.4(2)
C15 C14 Zr1 76.42(12)
C13 C14 Zr1 73.10(12)
C18 C14 Zr1 120.51(14)
C14 C15 C16 108.74(19)
C14 C15 C19 125.0(2)
C16 C15 C19 126.1(2)
C14 C15 Zr1 71.50(12)
C16 C15 Zr1 74.02(12)
C19 C15 Zr1 124.49(15)
C15 C16 C17 107.56(19)
C15 C16 C20 124.8(2)
C17 C16 C20 125.9(2)
C15 C16 Zr1 74.21(12)
C17 C16 Zr1 72.45(12)
C20 C16 Zr1 130.70(15)
C16 C17 C13 108.91(18)
C16 C17 C21 123.43(19)
C13 C17 C21 126.43(19)
C16 C17 Zr1 75.30(12)
C13 C17 Zr1 72.37(12)
C21 C17 Zr1 128.62(15)
O1 C25 Cr1 179.21(18)
O2 C26 Cr1 177.8(2)
O3 C27 Cr1 177.6(2)
C29 C28 C32 107.4(2)
C29 C28 C33 127.5(2)
C32 C28 C33 125.0(2)
C29 C28 Cr1 71.48(13)
C32 C28 Cr1 69.85(13)
C33 C28 Cr1 126.72(18)
C28 C29 C30 108.8(2)
C28 C29 C34 126.1(2)
C30 C29 C34 125.0(2)
C28 C29 Cr1 71.36(13)
C30 C29 Cr1 70.43(13)
C34 C29 Cr1 126.60(16)
C29 C30 C31 107.4(2)
C29 C30 C35 124.9(2)
C31 C30 C35 127.5(2)
C29 C30 Cr1 72.01(13)
C31 C30 Cr1 70.56(13)
C35 C30 Cr1 126.62(17)
C32 C31 C30 108.2(2)
C32 C31 C36 126.1(3)
C30 C31 C36 125.6(3)
C32 C31 Cr1 71.12(14)
C30 C31 Cr1 71.49(13)
C36 C31 Cr1 126.22(18)
C31 C32 C28 108.2(2)
C31 C32 C37 126.4(3)
C28 C32 C37 125.2(3)
C31 C32 Cr1 71.14(14)
C28 C32 Cr1 72.24(13)
C37 C32 Cr1 125.79(18)
C25 O1 Zr1 146.60(15)
C25 Cr1 C26 89.35(10)
C25 Cr1 C27 91.56(10)
C26 Cr1 C27 93.55(11)
C25 Cr1 C32 119.33(10)
C26 Cr1 C32 150.50(10)
C27 Cr1 C32 92.46(11)
C25 Cr1 C31 97.66(10)
C26 Cr1 C31 139.39(10)
C27 Cr1 C31 125.94(11)
C32 Cr1 C31 37.74(11)
C25 Cr1 C30 110.17(9)
C26 Cr1 C30 102.26(10)
C27 Cr1 C30 152.99(10)
C32 Cr1 C30 63.27(9)
C31 Cr1 C30 37.95(9)
C25 Cr1 C28 157.23(10)
C26 Cr1 C28 113.11(9)
C27 Cr1 C28 90.77(10)
C32 Cr1 C28 37.91(9)
C31 Cr1 C28 63.12(10)
C30 Cr1 C28 62.96(9)
C25 Cr1 C29 146.25(10)
C26 Cr1 C29 89.89(9)
C27 Cr1 C29 122.16(10)
C32 Cr1 C29 62.70(9)
C31 Cr1 C29 62.80(9)
C30 Cr1 C29 37.56(9)
C28 Cr1 C29 37.16(8)
O1 Zr1 Cl1 89.41(4)
O1 Zr1 C1 80.26(7)
Cl1 Zr1 C1 119.80(6)
O1 Zr1 C5 82.11(7)
Cl1 Zr1 C5 86.56(6)
C1 Zr1 C5 33.42(8)
O1 Zr1 C13 119.53(6)
Cl1 Zr1 C13 81.61(5)
C1 Zr1 C13 152.51(7)
C5 Zr1 C13 154.98(8)
O1 Zr1 C14 86.41(6)
Cl1 Zr1 C14 83.02(5)
C1 Zr1 C14 153.11(7)
C5 Zr1 C14 164.57(7)
C13 Zr1 C14 33.25(7)
O1 Zr1 C2 110.84(6)
Cl1 Zr1 C2 130.08(5)
C1 Zr1 C2 33.09(7)
C5 Zr1 C2 54.07(7)
C13 Zr1 C2 120.30(7)
C14 Zr1 C2 140.72(7)
O1 Zr1 C17 129.47(7)
Cl1 Zr1 C17 111.94(5)
C1 Zr1 C17 120.12(7)
C5 Zr1 C17 141.28(7)
C13 Zr1 C17 32.87(7)
C14 Zr1 C17 53.94(7)
C2 Zr1 C17 90.06(7)
O1 Zr1 C3 132.98(7)
Cl1 Zr1 C3 101.57(5)
C1 Zr1 C3 54.48(7)
C5 Zr1 C3 53.65(7)
C13 Zr1 C3 107.32(7)
C14 Zr1 C3 139.91(7)
C2 Zr1 C3 32.13(7)
C17 Zr1 C3 88.55(7)
O1 Zr1 C4 112.47(7)
Cl1 Zr1 C4 77.03(5)
C1 Zr1 C4 54.36(8)
C5 Zr1 C4 32.19(8)
C13 Zr1 C4 122.99(7)
C14 Zr1 C4 152.06(7)
C2 Zr1 C4 53.18(7)
C17 Zr1 C4 116.68(7)
C3 Zr1 C4 32.00(7)
O1 Zr1 C16 100.71(6)
Cl1 Zr1 C16 133.99(5)
C1 Zr1 C16 106.17(7)
C5 Zr1 C16 139.04(7)
C13 Zr1 C16 54.25(7)
C14 Zr1 C16 53.49(7)
C2 Zr1 C16 87.98(7)
C17 Zr1 C16 32.25(7)
C3 Zr1 C16 103.34(7)
C4 Zr1 C16 135.33(7)
O1 Zr1 C15 76.61(6)
Cl1 Zr1 C15 113.14(5)
C1 Zr1 C15 121.28(7)
C5 Zr1 C15 150.49(7)
C13 Zr1 C15 54.00(7)
C14 Zr1 C15 32.08(7)
C2 Zr1 C15 115.75(7)
C17 Zr1 C15 53.02(7)
C3 Zr1 C15 135.11(7)
C4 Zr1 C15 167.09(7)
C16 Zr1 C15 31.77(7)
C11 Si1 C12 107.82(14)
C11 Si1 C10 106.43(14)
C12 Si1 C10 110.08(15)
C11 Si1 C1 113.52(12)
C12 Si1 C1 106.92(12)
C10 Si1 C1 112.00(11)
C23 Si2 C24 107.58(12)
C23 Si2 C22 107.67(11)
C24 Si2 C22 108.08(11)
C23 Si2 C13 112.95(11)
C24 Si2 C13 113.77(11)
C22 Si2 C13 106.53(10)

loop_
_geom_bond_atom_site_label_1
_geom_bond_atom_site_label_2
_geom_bond_distance
C1 C2 1.434(3)
C1 C5 1.436(3)
C1 Si1 1.888(2)
C1 Zr1 2.488(2)
C2 C3 1.420(3)
C2 C6 1.502(3)
C2 Zr1 2.546(2)
C3 C4 1.423(3)
C3 C7 1.494(3)
C3 Zr1 2.582(2)
C4 C5 1.413(3)
C4 C8 1.498(3)
C4 Zr1 2.582(2)
C5 C9 1.509(3)
C5 Zr1 2.508(2)
C10 Si1 1.867(3)
C11 Si1 1.861(3)
C12 Si1 1.864(3)
C13 C17 1.433(3)
C13 C14 1.442(3)
C13 Si2 1.885(2)
C13 Zr1 2.516(2)
C14 C15 1.413(3)
C14 C18 1.499(3)
C14 Zr1 2.523(2)
C15 C16 1.415(3)
C15 C19 1.498(3)
C15 Zr1 2.587(2)
C16 C17 1.426(3)
C16 C20 1.505(3)
C16 Zr1 2.584(2)
C17 C21 1.506(3)
C17 Zr1 2.547(2)
C22 Si2 1.876(2)
C23 Si2 1.866(2)
C24 Si2 1.873(2)
C25 O1 1.232(3)
C25 Cr1 1.746(2)
C26 O2 1.165(3)
C26 Cr1 1.831(2)
C27 O3 1.161(3)
C27 Cr1 1.835(3)
C28 C29 1.417(3)
C28 C32 1.434(4)
C28 C33 1.505(4)
C28 Cr1 2.223(2)
C29 C30 1.426(3)
C29 C34 1.499(3)
C29 Cr1 2.224(2)
C30 C31 1.429(3)
C30 C35 1.506(4)
C30 Cr1 2.204(2)
C31 C32 1.417(4)
C31 C36 1.505(4)
C31 Cr1 2.191(2)
C32 C37 1.508(4)
C32 Cr1 2.191(2)
O1 Zr1 2.1209(15)
Cl1 Zr1 2.4234(6)

loop_
_geom_torsion_atom_site_label_1
_geom_torsion_atom_site_label_2
_geom_torsion_atom_site_label_3
_geom_torsion_atom_site_label_4
_geom_torsion
C5 C1 C2 C3 1.8(2)
Si1 C1 C2 C3 170.24(16)
Zr1 C1 C2 C3 -66.47(15)
C5 C1 C2 C6 -165.5(2)
Si1 C1 C2 C6 2.9(3)
Zr1 C1 C2 C6 126.2(2)
C5 C1 C2 Zr1 68.29(15)
Si1 C1 C2 Zr1 -123.28(16)
C1 C2 C3 C4 -2.4(2)
C6 C2 C3 C4 165.3(2)
Zr1 C2 C3 C4 -66.20(16)
C1 C2 C3 C7 -169.0(2)
C6 C2 C3 C7 -1.3(4)
Zr1 C2 C3 C7 127.2(2)
C1 C2 C3 Zr1 63.81(15)
C6 C2 C3 Zr1 -128.5(2)
C2 C3 C4 C5 2.0(3)
C7 C3 C4 C5 168.9(2)
Zr1 C3 C4 C5 -63.20(16)
C2 C3 C4 C8 -171.2(2)
C7 C3 C4 C8 -4.3(4)
Zr1 C3 C4 C8 123.6(2)
C2 C3 C4 Zr1 65.22(15)
C7 C3 C4 Zr1 -127.9(2)
C3 C4 C5 C1 -0.9(3)
C8 C4 C5 C1 172.1(2)
Zr1 C4 C5 C1 -66.05(15)
C3 C4 C5 C9 -178.4(2)
C8 C4 C5 C9 -5.4(4)
Zr1 C4 C5 C9 116.4(2)
C3 C4 C5 Zr1 65.14(16)
C8 C4 C5 Zr1 -121.8(2)
C2 C1 C5 C4 -0.6(2)
Si1 C1 C5 C4 -168.08(17)
Zr1 C1 C5 C4 68.89(16)
C2 C1 C5 C9 176.9(2)
Si1 C1 C5 C9 9.4(4)
Zr1 C1 C5 C9 -113.7(2)
C2 C1 C5 Zr1 -69.44(15)
Si1 C1 C5 Zr1 123.04(18)
C17 C13 C14 C15 0.6(2)
Si2 C13 C14 C15 -167.47(16)
Zr1 C13 C14 C15 68.87(15)
C17 C13 C14 C18 175.9(2)
Si2 C13 C14 C18 7.8(3)
Zr1 C13 C14 C18 -115.9(2)
C17 C13 C14 Zr1 -68.23(14)
Si2 C13 C14 Zr1 123.66(17)
C13 C14 C15 C16 -1.5(2)
C18 C14 C15 C16 -177.08(19)
Zr1 C14 C15 C16 65.16(15)
C13 C14 C15 C19 173.7(2)
C18 C14 C15 C19 -1.9(3)
Zr1 C14 C15 C19 -119.6(2)
C13 C14 C15 Zr1 -66.65(14)
C18 C14 C15 Zr1 117.8(2)
C14 C15 C16 C17 1.7(2)
C19 C15 C16 C17 -173.4(2)
Zr1 C15 C16 C17 65.28(15)
C14 C15 C16 C20 167.5(2)
C19 C15 C16 C20 -7.6(3)
Zr1 C15 C16 C20 -129.0(2)
C14 C15 C16 Zr1 -63.53(15)
C19 C15 C16 Zr1 121.3(2)
C15 C16 C17 C13 -1.3(2)
C20 C16 C17 C13 -166.9(2)
Zr1 C16 C17 C13 65.11(15)
C15 C16 C17 C21 166.7(2)
C20 C16 C17 C21 1.1(3)
Zr1 C16 C17 C21 -126.9(2)
C15 C16 C17 Zr1 -66.46(15)
C20 C16 C17 Zr1 128.0(2)
C14 C13 C17 C16 0.4(2)
Si2 C13 C17 C16 169.09(15)
Zr1 C13 C17 C16 -67.02(15)
C14 C13 C17 C21 -167.1(2)
Si2 C13 C17 C21 1.5(3)
Zr1 C13 C17 C21 125.4(2)
C14 C13 C17 Zr1 67.46(14)
Si2 C13 C17 Zr1 -123.88(16)
C32 C28 C29 C30 0.2(3)
C33 C28 C29 C30 176.7(2)
Cr1 C28 C29 C30 -60.77(16)
C32 C28 C29 C34 -176.8(2)
C33 C28 C29 C34 -0.3(4)
Cr1 C28 C29 C34 122.2(2)
C32 C28 C29 Cr1 60.96(16)
C33 C28 C29 Cr1 -122.5(3)
C28 C29 C30 C31 -0.7(3)
C34 C29 C30 C31 176.4(2)
Cr1 C29 C30 C31 -62.06(16)
C28 C29 C30 C35 -176.1(2)
C34 C29 C30 C35 1.0(4)
Cr1 C29 C30 C35 122.6(2)
C28 C29 C30 Cr1 61.35(16)
C34 C29 C30 Cr1 -121.6(2)
C29 C30 C31 C32 1.0(3)
C35 C30 C31 C32 176.2(2)
Cr1 C30 C31 C32 -62.03(17)
C29 C30 C31 C36 -175.2(2)
C35 C30 C31 C36 0.0(4)
Cr1 C30 C31 C36 121.8(3)
C29 C30 C31 Cr1 63.00(16)
C35 C30 C31 Cr1 -121.8(2)
C30 C31 C32 C28 -0.9(3)
C36 C31 C32 C28 175.3(2)
Cr1 C31 C32 C28 -63.13(17)
C30 C31 C32 C37 -176.7(2)
C36 C31 C32 C37 -0.5(4)
Cr1 C31 C32 C37 121.1(3)
C30 C31 C32 Cr1 62.27(16)
C36 C31 C32 Cr1 -121.6(3)
C29 C28 C32 C31 0.4(3)
C33 C28 C32 C31 -176.2(2)
Cr1 C28 C32 C31 62.42(17)
C29 C28 C32 C37 176.3(2)
C33 C28 C32 C37 -0.3(4)
Cr1 C28 C32 C37 -121.7(3)
C29 C28 C32 Cr1 -62.01(16)
C33 C28 C32 Cr1 121.4(2)
C2 C1 Si1 C11 179.05(19)
C5 C1 Si1 C11 -15.3(3)
Zr1 C1 Si1 C11 82.98(17)
C2 C1 Si1 C12 -62.2(2)
C5 C1 Si1 C12 103.4(2)
Zr1 C1 Si1 C12 -158.25(15)
C2 C1 Si1 C10 58.5(2)
C5 C1 Si1 C10 -135.9(2)
Zr1 C1 Si1 C10 -37.59(17)
C17 C13 Si2 C23 -175.02(18)
C14 C13 Si2 C23 -8.9(2)
Zr1 C13 Si2 C23 88.71(14)
C17 C13 Si2 C24 62.0(2)
C14 C13 Si2 C24 -131.9(2)
Zr1 C13 Si2 C24 -34.31(16)
C17 C13 Si2 C22 -57.0(2)
C14 C13 Si2 C22 109.1(2)
Zr1 C13 Si2 C22 -153.29(12)
